data_4505632
loop_
_publ_author_name
'Zai, Shaobo'
'Gao, Haiyang'
'Huang, Zengfang'
'Hu, Haibin'
'Wu, Han'
'Wu, Qing'

_publ_section_title
;
 Substituent Effects of Pyridine-amine Nickel Catalyst Precursors on
 Ethylene Polymerization
;
_journal_issue 3
_journal_name_full 'ACS Catalysis'
_journal_page_first 433
_journal_paper_doi 10.1021/cs200593c
_journal_volume 2
_journal_year 2012
_chemical_formula_sum 'C27 H35 Br2 Cl4 N2 Ni O'
_chemical_formula_weight 763.90
_chemical_name_systematic
; 
 ? 
;
_space_group_IT_number 14
_symmetry_cell_setting monoclinic
_symmetry_space_group_name_Hall '-P 2ybc'
_symmetry_space_group_name_H-M 'P 1 21/c 1'
_atom_sites_solution_hydrogens geom
_atom_sites_solution_primary direct
_atom_sites_solution_secondary difmap
_audit_creation_method SHELXL-97
_cell_angle_alpha 90.00
_cell_angle_beta 119.140(3)
_cell_angle_gamma 90.00
_cell_formula_units_Z 4
_cell_length_a 18.146(3)
_cell_length_b 12.048(2)
_cell_length_c 18.386(3)
_cell_measurement_temperature 173(2)
_cell_volume 3510.9(10)
_computing_structure_refinement 'SHELXL-97 (Sheldrick, 1997)'
_computing_structure_solution 'SHELXS-97 (Sheldrick, 1990)'
_diffrn_ambient_temperature 173(2)
_diffrn_measured_fraction_theta_full 0.985
_diffrn_measured_fraction_theta_max 0.985
_diffrn_radiation_monochromator graphite
_diffrn_radiation_source 'fine-focus sealed tube'
_diffrn_radiation_type MoK\a
_diffrn_radiation_wavelength 0.71073
_diffrn_reflns_av_R_equivalents 0.0598
_diffrn_reflns_av_sigmaI/netI 0.0806
_diffrn_reflns_limit_h_max 22
_diffrn_reflns_limit_h_min -20
_diffrn_reflns_limit_k_max 12
_diffrn_reflns_limit_k_min -14
_diffrn_reflns_limit_l_max 19
_diffrn_reflns_limit_l_min -22
_diffrn_reflns_number 17062
_diffrn_reflns_theta_full 26.10
_diffrn_reflns_theta_max 26.10
_diffrn_reflns_theta_min 2.11
_exptl_absorpt_coefficient_mu 3.154
_exptl_absorpt_correction_T_max 0.5711
_exptl_absorpt_correction_T_min 0.4513
_exptl_crystal_density_diffrn 1.445
_exptl_crystal_density_method 'not measured'
_exptl_crystal_F_000 1540
_exptl_crystal_size_max 0.30
_exptl_crystal_size_mid 0.20
_exptl_crystal_size_min 0.20
_refine_diff_density_max 2.305
_refine_diff_density_min -1.079
_refine_diff_density_rms 0.219
_refine_ls_extinction_method none
_refine_ls_goodness_of_fit_ref 1.115
_refine_ls_hydrogen_treatment mixed
_refine_ls_matrix_type full
_refine_ls_number_parameters 361
_refine_ls_number_reflns 6864
_refine_ls_number_restraints 6
_refine_ls_restrained_S_all 1.116
_refine_ls_R_factor_all 0.1110
_refine_ls_R_factor_gt 0.0708
_refine_ls_shift/su_max 0.000
_refine_ls_shift/su_mean 0.000
_refine_ls_structure_factor_coef Fsqd
_refine_ls_weighting_details 'calc w=1/[\s^2^(Fo^2^)+(0.1273P)^2^+3.1677P] where P=(Fo^2^+2Fc^2^)/3'
_refine_ls_weighting_scheme calc
_refine_ls_wR_factor_gt 0.1924
_refine_ls_wR_factor_ref 0.2198
_reflns_number_gt 4672
_reflns_number_total 6864
_reflns_threshold_expression >2sigma(I)
_cod_data_source_file cs200593c_si_003.cif
_cod_data_source_block 1
_cod_original_cell_volume 3511.0(10)
_cod_original_sg_symbol_H-M P2(1)/c
_cod_database_code 4505632

loop_
_symmetry_equiv_pos_as_xyz
'x, y, z'
'-x, y+1/2, -z+1/2'
'-x, -y, -z'
'x, -y-1/2, z-1/2'

loop_
_atom_site_label
_atom_site_type_symbol
_atom_site_fract_x
_atom_site_fract_y
_atom_site_fract_z
_atom_site_U_iso_or_equiv
_atom_site_adp_type
_atom_site_occupancy
_atom_site_symmetry_multiplicity
_atom_site_calc_flag
_atom_site_refinement_flags
Ni1 Ni 0.56672(6) 0.16305(6) 0.45947(5) 0.0156(2) Uani 1 1 d .
Br1 Br 0.42638(5) 0.20646(5) 0.43975(4) 0.0213(2) Uani 1 1 d .
Br2 Br 0.65763(5) 0.10857(6) 0.60597(4) 0.0263(2) Uani 1 1 d .
N1 N 0.6115(4) 0.3206(4) 0.4799(4) 0.0189(13) Uani 1 1 d .
N2 N 0.6592(4) 0.1479(5) 0.4223(4) 0.0191(13) Uani 1 1 d .
C1 C 0.5880(5) 0.3970(6) 0.5188(5) 0.0256(17) Uani 1 1 d .
H1A H 0.5455 0.3778 0.5325 0.031 Uiso 1 1 calc R
C2 C 0.6234(5) 0.5013(6) 0.5392(5) 0.0295(18) Uani 1 1 d .
H2A H 0.6051 0.5531 0.5661 0.035 Uiso 1 1 calc R
C3 C 0.6858(5) 0.5298(6) 0.5201(5) 0.0320(19) Uani 1 1 d .
H3A H 0.7105 0.6017 0.5323 0.038 Uiso 1 1 calc R
C4 C 0.7113(5) 0.4497(6) 0.4825(5) 0.0286(18) Uani 1 1 d .
H4A H 0.7546 0.4667 0.4693 0.034 Uiso 1 1 calc R
C5 C 0.6744(5) 0.3451(5) 0.4640(4) 0.0190(15) Uani 1 1 d .
C6 C 0.7012(5) 0.2578(6) 0.4214(5) 0.0221(16) Uani 1 1 d .
C7 C 0.6742(5) 0.3010(6) 0.3343(5) 0.0262(17) Uani 1 1 d .
H7A H 0.7033 0.3711 0.3382 0.039 Uiso 1 1 calc R
H7B H 0.6131 0.3133 0.3048 0.039 Uiso 1 1 calc R
H7C H 0.6888 0.2464 0.3039 0.039 Uiso 1 1 calc R
C8 C 0.7970(5) 0.2444(7) 0.4729(5) 0.0315(19) Uani 1 1 d .
C9 C 0.8350(6) 0.2289(7) 0.5584(6) 0.039(2) Uani 1 1 d .
H9A H 0.8017 0.2281 0.5853 0.047 Uiso 1 1 calc R
C10 C 0.9206(7) 0.2148(8) 0.6041(8) 0.057(3) Uani 1 1 d .
H10A H 0.9453 0.2057 0.6626 0.068 Uiso 1 1 calc R
C11 C 0.9716(7) 0.2132(10) 0.5695(9) 0.066(3) Uani 1 1 d .
H11A H 1.0306 0.2017 0.6028 0.079 Uiso 1 1 calc R
C12 C 0.9352(7) 0.2288(11) 0.4840(10) 0.073(4) Uani 1 1 d .
H12A H 0.9698 0.2289 0.4584 0.088 Uiso 1 1 calc R
C13 C 0.8475(6) 0.2443(8) 0.4349(6) 0.044(2) Uani 1 1 d .
H13A H 0.8230 0.2546 0.3764 0.053 Uiso 1 1 calc R
C14 C 0.6450(5) 0.0683(6) 0.3561(4) 0.0204(16) Uani 1 1 d .
C15 C 0.5735(5) 0.0756(6) 0.2766(5) 0.0268(18) Uani 1 1 d .
C16 C 0.5022(5) 0.1611(6) 0.2512(5) 0.0256(17) Uani 1 1 d .
H16A H 0.5182 0.2139 0.2985 0.031 Uiso 1 1 calc R
C17 C 0.4185(5) 0.1040(7) 0.2322(5) 0.037(2) Uani 1 1 d .
H17A H 0.4267 0.0608 0.2808 0.055 Uiso 1 1 calc R
H17B H 0.4005 0.0545 0.1842 0.055 Uiso 1 1 calc R
H17C H 0.3750 0.1605 0.2195 0.055 Uiso 1 1 calc R
C18 C 0.4865(6) 0.2279(7) 0.1737(5) 0.037(2) Uani 1 1 d .
H18A H 0.5388 0.2650 0.1841 0.055 Uiso 1 1 calc R
H18B H 0.4427 0.2837 0.1617 0.055 Uiso 1 1 calc R
H18C H 0.4679 0.1778 0.1260 0.055 Uiso 1 1 calc R
C19 C 0.5639(6) -0.0024(7) 0.2163(5) 0.038(2) Uani 1 1 d .
H19A H 0.5165 0.0024 0.1620 0.046 Uiso 1 1 calc R
C20 C 0.6216(7) -0.0851(7) 0.2343(6) 0.050(3) Uani 1 1 d .
H20A H 0.6152 -0.1359 0.1921 0.060 Uiso 1 1 calc R
C21 C 0.6885(7) -0.0953(6) 0.3129(6) 0.040(2) Uani 1 1 d .
H21A H 0.7262 -0.1559 0.3251 0.048 Uiso 1 1 calc R
C22 C 0.7029(6) -0.0193(6) 0.3753(6) 0.0316(19) Uani 1 1 d .
C23 C 0.7763(6) -0.0420(7) 0.4620(6) 0.041(2) Uani 1 1 d .
H23A H 0.7859 0.0261 0.4966 0.049 Uiso 1 1 calc R
C24 C 0.8572(7) -0.0678(10) 0.4604(9) 0.072(4) Uani 1 1 d .
H24A H 0.9026 -0.0814 0.5172 0.108 Uiso 1 1 calc R
H24B H 0.8723 -0.0048 0.4366 0.108 Uiso 1 1 calc R
H24C H 0.8490 -0.1340 0.4263 0.108 Uiso 1 1 calc R
C25 C 0.7537(7) -0.1375(11) 0.5025(8) 0.071(4) Uani 1 1 d .
H25A H 0.8008 -0.1511 0.5585 0.107 Uiso 1 1 calc R
H25B H 0.7425 -0.2047 0.4687 0.107 Uiso 1 1 calc R
H25C H 0.7032 -0.1178 0.5063 0.107 Uiso 1 1 calc R
O1 O 0.5285(3) 0.0002(4) 0.4256(3) 0.0196(11) Uani 1 1 d .
C26 C 0.2213(9) 0.1267(11) 0.2581(8) 0.080(4) Uani 1 1 d .
H26A H 0.2086 0.0607 0.2822 0.096 Uiso 1 1 calc R
H26B H 0.2832 0.1374 0.2877 0.096 Uiso 1 1 calc R
Cl1 Cl 0.1743(3) 0.2407(4) 0.2738(2) 0.1037(14) Uani 1 1 d .
Cl2 Cl 0.1869(2) 0.1027(3) 0.1525(2) 0.0874(11) Uani 1 1 d .
C27 C 0.9863(13) 0.529(2) 0.6180(19) 0.080(7) Uani 0.50 1 d PU
H27A H 1.0016 0.5065 0.5753 0.096 Uiso 0.50 1 calc PR
H27B H 0.9698 0.4621 0.6377 0.096 Uiso 0.50 1 calc PR
Cl3 Cl 0.9094(5) 0.6164(8) 0.5791(7) 0.124(3) Uani 0.50 1 d P
Cl4 Cl 1.0790(6) 0.5995(8) 0.7080(6) 0.114(3) Uani 0.50 1 d P
C28 C 0.8382(13) 0.435(2) 0.7515(14) 0.062(7) Uani 0.50 1 d P
H28A H 0.8289 0.4604 0.7976 0.075 Uiso 0.50 1 calc PR
H28B H 0.8162 0.4953 0.7097 0.075 Uiso 0.50 1 calc PR
Cl5 Cl 0.7775(5) 0.3473(6) 0.7134(4) 0.0765(19) Uani 0.50 1 d P
Cl6 Cl 0.9393(7) 0.4431(9) 0.7899(7) 0.136(4) Uani 0.50 1 d P

loop_
_atom_site_aniso_label
_atom_site_aniso_U_11
_atom_site_aniso_U_22
_atom_site_aniso_U_33
_atom_site_aniso_U_23
_atom_site_aniso_U_13
_atom_site_aniso_U_12
Ni1 0.0269(5) 0.0072(4) 0.0174(5) -0.0003(3) 0.0143(4) -0.0001(3)
Br1 0.0290(4) 0.0120(4) 0.0274(4) 0.0040(3) 0.0172(3) 0.0025(3)
Br2 0.0345(5) 0.0210(4) 0.0207(4) 0.0040(3) 0.0112(4) -0.0017(3)
N1 0.034(4) 0.003(3) 0.023(3) 0.000(2) 0.018(3) 0.003(2)
N2 0.028(4) 0.012(3) 0.027(3) -0.005(2) 0.021(3) -0.005(2)
C1 0.031(4) 0.014(4) 0.039(5) -0.003(3) 0.022(4) 0.004(3)
C2 0.044(5) 0.010(4) 0.032(4) -0.005(3) 0.016(4) 0.003(3)
C3 0.049(5) 0.007(3) 0.035(5) -0.004(3) 0.017(4) -0.002(3)
C4 0.031(5) 0.025(4) 0.033(4) -0.005(3) 0.019(4) -0.009(3)
C5 0.029(4) 0.012(3) 0.018(4) 0.001(3) 0.013(3) -0.002(3)
C6 0.030(4) 0.013(3) 0.033(4) -0.004(3) 0.023(4) -0.007(3)
C7 0.038(5) 0.020(4) 0.028(4) 0.000(3) 0.021(4) -0.009(3)
C8 0.037(5) 0.026(4) 0.040(5) -0.007(4) 0.025(4) -0.005(4)
C9 0.029(5) 0.045(5) 0.039(5) -0.007(4) 0.013(4) 0.001(4)
C10 0.049(7) 0.051(7) 0.061(7) -0.011(5) 0.019(6) 0.004(5)
C11 0.028(6) 0.068(8) 0.087(10) -0.006(7) 0.017(6) 0.007(5)
C12 0.042(7) 0.083(9) 0.111(11) -0.030(8) 0.051(8) -0.009(6)
C13 0.049(6) 0.047(6) 0.050(6) -0.013(5) 0.035(5) -0.008(5)
C14 0.036(5) 0.011(3) 0.026(4) -0.001(3) 0.024(4) 0.001(3)
C15 0.056(6) 0.012(3) 0.022(4) -0.006(3) 0.027(4) -0.008(3)
C16 0.042(5) 0.017(4) 0.021(4) -0.004(3) 0.017(4) -0.007(3)
C17 0.037(5) 0.039(5) 0.026(4) 0.000(4) 0.010(4) -0.014(4)
C18 0.060(6) 0.025(4) 0.018(4) 0.007(3) 0.014(4) -0.007(4)
C19 0.077(7) 0.025(4) 0.022(4) -0.011(3) 0.031(5) -0.010(4)
C20 0.098(9) 0.024(5) 0.053(6) -0.022(4) 0.058(7) -0.008(5)
C21 0.074(7) 0.014(4) 0.052(6) -0.006(4) 0.046(6) -0.002(4)
C22 0.052(6) 0.014(4) 0.053(5) 0.002(3) 0.044(5) 0.002(3)
C23 0.046(6) 0.031(5) 0.050(6) -0.006(4) 0.027(5) 0.009(4)
C24 0.044(7) 0.060(7) 0.110(11) 0.022(7) 0.037(7) 0.016(6)
C25 0.048(7) 0.096(10) 0.070(8) 0.048(7) 0.029(6) 0.026(6)
O1 0.035(3) 0.008(2) 0.026(3) -0.0007(19) 0.022(2) -0.003(2)
C26 0.091(10) 0.071(8) 0.064(8) 0.002(7) 0.026(8) 0.004(7)
Cl1 0.124(3) 0.106(3) 0.075(2) 0.019(2) 0.043(2) 0.048(3)
Cl2 0.072(2) 0.092(3) 0.090(3) -0.016(2) 0.033(2) -0.0028(18)
C27 0.040(11) 0.067(13) 0.153(18) -0.033(13) 0.063(12) -0.003(9)
Cl3 0.083(6) 0.107(7) 0.172(10) 0.023(6) 0.054(6) -0.005(5)
Cl4 0.139(8) 0.108(7) 0.115(7) -0.030(5) 0.077(6) 0.000(6)
C28 0.047(13) 0.105(19) 0.050(13) -0.040(13) 0.036(11) -0.030(13)
Cl5 0.119(6) 0.072(4) 0.054(4) 0.009(3) 0.054(4) 0.007(4)
Cl6 0.141(9) 0.132(9) 0.122(8) -0.021(6) 0.053(7) -0.053(7)

loop_
_atom_type_symbol
_atom_type_description
_atom_type_scat_dispersion_real
_atom_type_scat_dispersion_imag
_atom_type_scat_source
C C 0.0033 0.0016 'International Tables Vol C Tables 4.2.6.8 and 6.1.1.4'
H H 0.0000 0.0000 'International Tables Vol C Tables 4.2.6.8 and 6.1.1.4'
N N 0.0061 0.0033 'International Tables Vol C Tables 4.2.6.8 and 6.1.1.4'
Ni Ni 0.3393 1.1124 'International Tables Vol C Tables 4.2.6.8 and 6.1.1.4'
Br Br -0.2901 2.4595 'International Tables Vol C Tables 4.2.6.8 and 6.1.1.4'
Cl Cl 0.1484 0.1585 'International Tables Vol C Tables 4.2.6.8 and 6.1.1.4'
O O 0.0106 0.0060 'International Tables Vol C Tables 4.2.6.8 and 6.1.1.4'

loop_
_geom_angle_atom_site_label_1
_geom_angle_atom_site_label_2
_geom_angle_atom_site_label_3
_geom_angle
N1 Ni1 O1 170.8(2)
N1 Ni1 N2 80.2(2)
O1 Ni1 N2 91.31(19)
N1 Ni1 Br1 97.01(17)
O1 Ni1 Br1 89.22(14)
N2 Ni1 Br1 155.03(18)
N1 Ni1 Br2 93.01(17)
O1 Ni1 Br2 91.39(14)
N2 Ni1 Br2 96.70(18)
Br1 Ni1 Br2 108.24(4)
C5 N1 C1 119.1(6)
C5 N1 Ni1 118.2(4)
C1 N1 Ni1 122.2(5)
C14 N2 C6 116.3(5)
C14 N2 Ni1 118.6(4)
C6 N2 Ni1 114.0(4)
N1 C1 C2 122.6(7)
N1 C1 H1A 118.7
C2 C1 H1A 118.7
C1 C2 C3 119.2(7)
C1 C2 H2A 120.4
C3 C2 H2A 120.4
C2 C3 C4 117.8(7)
C2 C3 H3A 121.1
C4 C3 H3A 121.1
C5 C4 C3 120.9(7)
C5 C4 H4A 119.6
C3 C4 H4A 119.6
N1 C5 C4 120.4(6)
N1 C5 C6 118.6(6)
C4 C5 C6 120.9(6)
C7 C6 C5 106.6(6)
C7 C6 C8 112.0(6)
C5 C6 C8 107.8(6)
C7 C6 N2 113.6(6)
C5 C6 N2 107.8(5)
C8 C6 N2 108.8(6)
C6 C7 H7A 109.5
C6 C7 H7B 109.5
H7A C7 H7B 109.5
C6 C7 H7C 109.5
H7A C7 H7C 109.5
H7B C7 H7C 109.5
C9 C8 C13 118.7(9)
C9 C8 C6 120.3(7)
C13 C8 C6 121.0(8)
C10 C9 C8 120.1(9)
C10 C9 H9A 119.9
C8 C9 H9A 119.9
C11 C10 C9 122.9(11)
C11 C10 H10A 118.5
C9 C10 H10A 118.5
C10 C11 C12 118.1(11)
C10 C11 H11A 120.9
C12 C11 H11A 120.9
C11 C12 C13 120.7(10)
C11 C12 H12A 119.7
C13 C12 H12A 119.7
C8 C13 C12 119.4(10)
C8 C13 H13A 120.3
C12 C13 H13A 120.3
C15 C14 C22 120.4(7)
C15 C14 N2 121.3(6)
C22 C14 N2 118.2(7)
C19 C15 C14 118.5(8)
C19 C15 C16 116.5(8)
C14 C15 C16 124.9(6)
C18 C16 C15 112.5(6)
C18 C16 C17 107.8(7)
C15 C16 C17 111.1(6)
C18 C16 H16A 108.4
C15 C16 H16A 108.4
C17 C16 H16A 108.4
C16 C17 H17A 109.5
C16 C17 H17B 109.5
H17A C17 H17B 109.5
C16 C17 H17C 109.5
H17A C17 H17C 109.5
H17B C17 H17C 109.5
C16 C18 H18A 109.5
C16 C18 H18B 109.5
H18A C18 H18B 109.5
C16 C18 H18C 109.5
H18A C18 H18C 109.5
H18B C18 H18C 109.5
C20 C19 C15 120.9(9)
C20 C19 H19A 119.5
C15 C19 H19A 119.5
C19 C20 C21 120.2(8)
C19 C20 H20A 119.9
C21 C20 H20A 119.9
C20 C21 C22 121.8(8)
C20 C21 H21A 119.1
C22 C21 H21A 119.1
C21 C22 C14 118.0(8)
C21 C22 C23 117.6(7)
C14 C22 C23 124.3(7)
C24 C23 C22 112.2(8)
C24 C23 C25 110.3(8)
C22 C23 C25 109.9(8)
C24 C23 H23A 108.1
C22 C23 H23A 108.1
C25 C23 H23A 108.1
C23 C24 H24A 109.5
C23 C24 H24B 109.5
H24A C24 H24B 109.5
C23 C24 H24C 109.5
H24A C24 H24C 109.5
H24B C24 H24C 109.5
C23 C25 H25A 109.5
C23 C25 H25B 109.5
H25A C25 H25B 109.5
C23 C25 H25C 109.5
H25A C25 H25C 109.5
H25B C25 H25C 109.5
Cl1 C26 Cl2 112.4(8)
Cl1 C26 H26A 109.1
Cl2 C26 H26A 109.1
Cl1 C26 H26B 109.1
Cl2 C26 H26B 109.1
H26A C26 H26B 107.9
Cl3 C27 Cl4 107.8(13)
Cl3 C27 H27A 110.1
Cl4 C27 H27A 110.1
Cl3 C27 H27B 110.1
Cl4 C27 H27B 110.1
H27A C27 H27B 108.5
Cl5 C28 Cl6 134.0(18)
Cl5 C28 H28A 103.7
Cl6 C28 H28A 103.7
Cl5 C28 H28B 103.7
Cl6 C28 H28B 103.7
H28A C28 H28B 105.3

loop_
_geom_bond_atom_site_label_1
_geom_bond_atom_site_label_2
_geom_bond_distance
Ni1 N1 2.027(5)
Ni1 O1 2.073(4)
Ni1 N2 2.107(6)
Ni1 Br1 2.4477(12)
Ni1 Br2 2.4658(12)
N1 C5 1.340(9)
N1 C1 1.355(9)
N2 C14 1.470(8)
N2 C6 1.532(8)
C1 C2 1.378(10)
C1 H1A 0.9500
C2 C3 1.382(11)
C2 H2A 0.9500
C3 C4 1.392(11)
C3 H3A 0.9500
C4 C5 1.390(10)
C4 H4A 0.9500
C5 C6 1.525(9)
C6 C7 1.519(10)
C6 C8 1.530(11)
C7 H7A 0.9800
C7 H7B 0.9800
C7 H7C 0.9800
C8 C9 1.387(12)
C8 C13 1.399(11)
C9 C10 1.370(14)
C9 H9A 0.9500
C10 C11 1.354(16)
C10 H10A 0.9500
C11 C12 1.390(18)
C11 H11A 0.9500
C12 C13 1.407(15)
C12 H12A 0.9500
C13 H13A 0.9500
C14 C15 1.407(11)
C14 C22 1.407(10)
C15 C19 1.398(10)
C15 C16 1.537(11)
C16 C18 1.537(10)
C16 C17 1.545(11)
C16 H16A 1.0000
C17 H17A 0.9800
C17 H17B 0.9800
C17 H17C 0.9800
C18 H18A 0.9800
C18 H18B 0.9800
C18 H18C 0.9800
C19 C20 1.365(13)
C19 H19A 0.9500
C20 C21 1.367(14)
C20 H20A 0.9500
C21 C22 1.390(11)
C21 H21A 0.9500
C22 C23 1.523(13)
C23 C24 1.515(13)
C23 C25 1.532(14)
C23 H23A 1.0000
C24 H24A 0.9800
C24 H24B 0.9800
C24 H24C 0.9800
C25 H25A 0.9800
C25 H25B 0.9800
C25 H25C 0.9800
C26 Cl1 1.713(13)
C26 Cl2 1.751(13)
C26 H26A 0.9900
C26 H26B 0.9900
C27 Cl3 1.61(2)
C27 Cl4 1.89(3)
C27 H27A 0.9900
C27 H27B 0.9900
C28 Cl5 1.44(2)
C28 Cl6 1.62(2)
C28 H28A 0.9900
C28 H28B 0.9900

loop_
_geom_torsion_atom_site_label_1
_geom_torsion_atom_site_label_2
_geom_torsion_atom_site_label_3
_geom_torsion_atom_site_label_4
_geom_torsion
O1 Ni1 N1 C5 -23.1(18)
N2 Ni1 N1 C5 -0.8(5)
Br1 Ni1 N1 C5 -155.7(5)
Br2 Ni1 N1 C5 95.5(5)
O1 Ni1 N1 C1 165.7(12)
N2 Ni1 N1 C1 -172.0(6)
Br1 Ni1 N1 C1 33.1(6)
Br2 Ni1 N1 C1 -75.7(6)
N1 Ni1 N2 C14 -148.6(5)
O1 Ni1 N2 C14 27.9(5)
Br1 Ni1 N2 C14 -63.1(7)
Br2 Ni1 N2 C14 119.5(5)
N1 Ni1 N2 C6 -5.9(5)
O1 Ni1 N2 C6 170.7(5)
Br1 Ni1 N2 C6 79.7(6)
Br2 Ni1 N2 C6 -97.8(5)
C5 N1 C1 C2 3.2(11)
Ni1 N1 C1 C2 174.4(6)
N1 C1 C2 C3 -0.5(12)
C1 C2 C3 C4 -1.5(12)
C2 C3 C4 C5 0.7(12)
C1 N1 C5 C4 -3.9(11)
Ni1 N1 C5 C4 -175.4(6)
C1 N1 C5 C6 179.1(7)
Ni1 N1 C5 C6 7.6(8)
C3 C4 C5 N1 2.0(12)
C3 C4 C5 C6 178.9(7)
N1 C5 C6 C7 110.6(7)
C4 C5 C6 C7 -66.4(9)
N1 C5 C6 C8 -129.0(7)
C4 C5 C6 C8 54.0(9)
N1 C5 C6 N2 -11.7(9)
C4 C5 C6 N2 171.3(7)
C14 N2 C6 C7 36.2(9)
Ni1 N2 C6 C7 -107.4(6)
C14 N2 C6 C5 154.1(6)
Ni1 N2 C6 C5 10.5(7)
C14 N2 C6 C8 -89.3(7)
Ni1 N2 C6 C8 127.1(5)
C7 C6 C8 C9 166.3(7)
C5 C6 C8 C9 49.3(9)
N2 C6 C8 C9 -67.3(9)
C7 C6 C8 C13 -15.6(10)
C5 C6 C8 C13 -132.5(8)
N2 C6 C8 C13 110.9(8)
C13 C8 C9 C10 0.5(13)
C6 C8 C9 C10 178.7(8)
C8 C9 C10 C11 -1.2(16)
C9 C10 C11 C12 1.3(18)
C10 C11 C12 C13 -0.8(18)
C9 C8 C13 C12 -0.1(14)
C6 C8 C13 C12 -178.3(9)
C11 C12 C13 C8 0.3(17)
C6 N2 C14 C15 -83.8(8)
Ni1 N2 C14 C15 58.1(8)
C6 N2 C14 C22 99.3(7)
Ni1 N2 C14 C22 -118.8(6)
C22 C14 C15 C19 -3.4(11)
N2 C14 C15 C19 179.7(6)
C22 C14 C15 C16 174.2(6)
N2 C14 C15 C16 -2.6(11)
C19 C15 C16 C18 -57.1(9)
C14 C15 C16 C18 125.2(8)
C19 C15 C16 C17 63.8(8)
C14 C15 C16 C17 -113.9(8)
C14 C15 C19 C20 1.3(12)
C16 C15 C19 C20 -176.6(7)
C15 C19 C20 C21 2.2(13)
C19 C20 C21 C22 -3.6(14)
C20 C21 C22 C14 1.5(12)
C20 C21 C22 C23 176.4(8)
C15 C14 C22 C21 2.1(10)
N2 C14 C22 C21 179.0(6)
C15 C14 C22 C23 -172.5(7)
N2 C14 C22 C23 4.5(10)
C21 C22 C23 C24 49.6(11)
C14 C22 C23 C24 -135.8(8)
C21 C22 C23 C25 -73.5(10)
C14 C22 C23 C25 101.1(9)
